data_4131105
loop_
_publ_author_name
'Ruccolo, Serge'
'Sattler, Wesley'
'Rong, Yi'
'Parkin, Gerard'

_publ_section_title
;
 Modulation of Zn-C Bond Lengths Induced by Ligand Architecture in Zinc
 Carbatrane Compounds.
;
_journal_issue 44
_journal_name_full 'Journal of the American Chemical Society'
_journal_page_first 14542
_journal_page_last 14545
_journal_paper_doi 10.1021/jacs.6b09250
_journal_volume 138
_journal_year 2016
_chemical_formula_sum 'C19 H19 N7 O3 S3 Zn'
_chemical_formula_weight 554.96
_space_group_crystal_system triclinic
_space_group_IT_number 2
_space_group_name_Hall '-P 1'
_space_group_name_H-M_alt 'P -1'
_atom_sites_solution_hydrogens geom
_audit_creation_method SHELXL-2014/7
_cell_angle_alpha 79.320(4)
_cell_angle_beta 69.456(4)
_cell_angle_gamma 75.417(4)
_cell_formula_units_Z 4
_cell_length_a 12.867(3)
_cell_length_b 13.368(3)
_cell_length_c 14.404(4)
_cell_measurement_reflns_used 3147
_cell_measurement_temperature 150(2)
_cell_measurement_theta_max 24.94
_cell_measurement_theta_min 2.57
_cell_volume 2232.4(10)
_computing_cell_refinement 'Bruker SAINT'
_computing_data_collection 'Bruker APEX2'
_computing_data_reduction 'Bruker SAINT'
_computing_molecular_graphics 'Bruker SHELXTL'
_computing_publication_material 'Bruker SHELXTL'
_computing_structure_refinement 'SHELXL-2014/7 (Sheldrick, 2014)'
_computing_structure_solution 'SHELXS-97 (Sheldrick, 2008)'
_diffrn_ambient_temperature 150(2)
_diffrn_measured_fraction_theta_full 1.000
_diffrn_measured_fraction_theta_max 0.989
_diffrn_measurement_device_type 'Bruker APEX-II CCD'
_diffrn_measurement_method '\f and \w scans'
_diffrn_radiation_type MoK\a
_diffrn_radiation_wavelength 0.71073
_diffrn_reflns_av_unetI/netI 0.1313
_diffrn_reflns_Laue_measured_fraction_full 1.000
_diffrn_reflns_Laue_measured_fraction_max 0.989
_diffrn_reflns_limit_h_max 18
_diffrn_reflns_limit_h_min -16
_diffrn_reflns_limit_k_max 19
_diffrn_reflns_limit_k_min -18
_diffrn_reflns_limit_l_max 20
_diffrn_reflns_limit_l_min 0
_diffrn_reflns_number 13634
_diffrn_reflns_point_group_measured_fraction_full 1.000
_diffrn_reflns_point_group_measured_fraction_max 0.989
_diffrn_reflns_theta_full 25.242
_diffrn_reflns_theta_max 30.721
_diffrn_reflns_theta_min 1.518
_exptl_absorpt_coefficient_mu 1.419
_exptl_absorpt_correction_T_max 0.9324
_exptl_absorpt_correction_T_min 0.4281
_exptl_absorpt_correction_type empirical
_exptl_absorpt_process_details twinabs
_exptl_crystal_colour colorless
_exptl_crystal_density_diffrn 1.651
_exptl_crystal_description plate
_exptl_crystal_F_000 1136
_exptl_crystal_size_max 0.720
_exptl_crystal_size_mid 0.140
_exptl_crystal_size_min 0.050
_refine_diff_density_max 0.669
_refine_diff_density_min -0.692
_refine_diff_density_rms 0.136
_refine_ls_extinction_method none
_refine_ls_goodness_of_fit_ref 1.029
_refine_ls_hydrogen_treatment constr
_refine_ls_matrix_type full
_refine_ls_number_parameters 602
_refine_ls_number_reflns 13634
_refine_ls_number_restraints 0
_refine_ls_restrained_S_all 1.029
_refine_ls_R_factor_all 0.1282
_refine_ls_R_factor_gt 0.0645
_refine_ls_shift/su_max 0.000
_refine_ls_shift/su_mean 0.000
_refine_ls_structure_factor_coef Fsqd
_refine_ls_weighting_details 'w=1/[\s^2^(Fo^2^)+(0.0482P)^2^] where P=(Fo^2^+2Fc^2^)/3'
_refine_ls_weighting_scheme calc
_refine_ls_wR_factor_gt 0.1239
_refine_ls_wR_factor_ref 0.1471
_reflns_Friedel_coverage 0.000
_reflns_number_gt 8103
_reflns_number_total 13634
_reflns_threshold_expression 'I > 2\s(I)'
_cod_data_source_file tsznophnta5_2.cif
_cod_data_source_block tsznpta5_2
_cod_original_cell_volume 2232.3(10)
_cod_database_code 4131105
_shelx_shelxl_version_number 2014/7
_shelx_space_group_comment
; 
The symmetry employed for this shelxl refinement is uniquely defined 
by the following loop, which should always be used as a source of 
symmetry information in preference to the above space-group names. 
They are only intended as comments. 
;
_shelx_estimated_absorpt_t_min 0.428
_shelx_estimated_absorpt_t_max 0.932

loop_
_space_group_symop_operation_xyz
'x, y, z'
'-x, -y, -z'

loop_
_atom_site_label
_atom_site_type_symbol
_atom_site_fract_x
_atom_site_fract_y
_atom_site_fract_z
_atom_site_U_iso_or_equiv
_atom_site_adp_type
_atom_site_occupancy
_atom_site_site_symmetry_order
_atom_site_calc_flag
_atom_site_refinement_flags_posn
_atom_site_refinement_flags_adp
Zn1 Zn 0.37732(4) 0.69297(4) 0.39465(4) 0.02388(13) Uani 1 1 d . .
Zn2 Zn 0.02452(4) 0.64891(4) 0.11199(4) 0.02377(13) Uani 1 1 d . .
S1 S 0.29107(10) 0.93889(9) 0.28918(8) 0.0263(3) Uani 1 1 d . .
S2 S 0.44699(10) 0.92348(9) 0.40113(9) 0.0293(3) Uani 1 1 d . .
S3 S 0.21169(10) 0.90907(9) 0.50772(8) 0.0264(3) Uani 1 1 d . .
S21 S -0.17211(10) 0.87622(9) 0.09848(9) 0.0283(3) Uani 1 1 d . .
S22 S 0.05908(11) 0.88207(9) -0.03043(9) 0.0293(3) Uani 1 1 d . .
S23 S 0.00095(10) 0.88620(9) 0.18521(9) 0.0267(3) Uani 1 1 d . .
O1 O 0.4411(3) 0.5388(2) 0.3854(2) 0.0327(8) Uani 1 1 d . .
O2 O 0.2939(4) 0.1332(3) 0.3771(3) 0.0557(11) Uani 1 1 d . .
O3 O 0.1412(3) 0.2460(3) 0.3776(3) 0.0448(9) Uani 1 1 d . .
O21 O 0.0518(3) 0.4925(2) 0.1329(2) 0.0300(7) Uani 1 1 d . .
O22 O 0.4408(3) 0.1028(3) 0.0969(3) 0.0384(9) Uani 1 1 d . .
O23 O 0.5153(3) 0.2106(3) 0.1350(3) 0.0438(9) Uani 1 1 d . .
N1 N 0.2402(4) 0.2231(3) 0.3789(3) 0.0381(11) Uani 1 1 d . .
N2 N 0.4356(4) 0.1890(3) 0.1188(3) 0.0347(10) Uani 1 1 d . .
N11 N 0.3380(3) 0.7307(3) 0.2666(3) 0.0248(8) Uani 1 1 d . .
N12 N 0.3116(3) 0.8356(3) 0.1361(3) 0.0263(8) Uani 1 1 d . .
N21 N 0.5282(3) 0.7150(3) 0.3860(3) 0.0237(8) Uani 1 1 d . .
N22 N 0.6546(3) 0.8001(3) 0.3819(3) 0.0276(9) Uani 1 1 d . .
N31 N 0.2469(3) 0.6965(3) 0.5237(3) 0.0271(9) Uani 1 1 d . .
N32 N 0.1044(3) 0.7678(3) 0.6442(3) 0.0298(9) Uani 1 1 d . .
N211 N -0.1352(3) 0.6631(3) 0.1158(3) 0.0241(8) Uani 1 1 d . .
N212 N -0.3104(3) 0.7414(3) 0.1292(3) 0.0263(9) Uani 1 1 d . .
N221 N 0.1569(3) 0.6752(3) -0.0106(3) 0.0251(8) Uani 1 1 d . .
N222 N 0.2505(3) 0.7650(3) -0.1438(3) 0.0279(9) Uani 1 1 d . .
N231 N 0.0219(3) 0.6771(3) 0.2452(3) 0.0247(8) Uani 1 1 d . .
N232 N 0.0105(3) 0.7704(3) 0.3602(3) 0.0264(9) Uani 1 1 d . .
C1 C 0.3281(4) 0.8816(3) 0.3980(3) 0.0229(9) Uani 1 1 d . .
C11 C 0.3134(4) 0.8291(3) 0.2302(3) 0.0225(9) Uani 1 1 d . .
C13 C 0.3545(4) 0.6710(4) 0.1914(3) 0.0316(11) Uani 1 1 d . .
H13A H 0.3741 0.5973 0.1959 0.038 Uiso 1 1 calc R U
C14 C 0.3383(4) 0.7347(4) 0.1109(4) 0.0326(11) Uani 1 1 d . .
H14A H 0.3441 0.7145 0.0491 0.039 Uiso 1 1 calc R U
C16 C 0.2926(4) 0.9309(4) 0.0708(3) 0.0336(12) Uani 1 1 d . .
H16A H 0.3434 0.9755 0.0686 0.050 Uiso 1 1 calc R U
H16B H 0.2137 0.9676 0.0963 0.050 Uiso 1 1 calc R U
H16C H 0.3078 0.9135 0.0034 0.050 Uiso 1 1 calc R U
C21 C 0.5464(4) 0.8069(4) 0.3906(3) 0.0260(10) Uani 1 1 d . .
C23 C 0.6306(4) 0.6455(4) 0.3747(3) 0.0290(11) Uani 1 1 d . .
H23F H 0.6438 0.5732 0.3698 0.035 Uiso 1 1 calc R U
C24 C 0.7088(4) 0.6986(4) 0.3718(3) 0.0303(11) Uani 1 1 d . .
H24A H 0.7865 0.6706 0.3642 0.036 Uiso 1 1 calc R U
C26 C 0.7045(4) 0.8845(4) 0.3857(4) 0.0381(13) Uani 1 1 d . .
H26A H 0.6465 0.9354 0.4273 0.057 Uiso 1 1 calc R U
H26B H 0.7343 0.9182 0.3181 0.057 Uiso 1 1 calc R U
H26C H 0.7662 0.8570 0.4141 0.057 Uiso 1 1 calc R U
C31 C 0.1880(4) 0.7844(3) 0.5594(3) 0.0238(10) Uani 1 1 d . .
C33 C 0.1978(4) 0.6185(4) 0.5897(3) 0.0329(11) Uani 1 1 d . .
H33A H 0.2225 0.5461 0.5838 0.040 Uiso 1 1 calc R U
C34 C 0.1094(4) 0.6626(4) 0.6635(3) 0.0322(11) Uani 1 1 d . .
H34A H 0.0602 0.6276 0.7181 0.039 Uiso 1 1 calc R U
C36 C 0.0194(5) 0.8480(4) 0.7018(4) 0.0433(14) Uani 1 1 d . .
H36A H 0.0523 0.9089 0.6941 0.065 Uiso 1 1 calc R U
H36B H -0.0050 0.8208 0.7723 0.065 Uiso 1 1 calc R U
H36C H -0.0459 0.8680 0.6775 0.065 Uiso 1 1 calc R U
C40 C 0.3936(4) 0.4648(4) 0.3846(3) 0.0267(10) Uani 1 1 d . .
C41 C 0.4542(4) 0.3603(3) 0.3804(3) 0.0282(11) Uani 1 1 d . .
H51A H 0.5312 0.3449 0.3780 0.034 Uiso 1 1 calc R U
C42 C 0.4050(4) 0.2813(3) 0.3796(3) 0.0286(11) Uani 1 1 d . .
H52A H 0.4473 0.2119 0.3769 0.034 Uiso 1 1 calc R U
C43 C 0.2925(4) 0.3034(4) 0.3829(3) 0.0272(10) Uani 1 1 d . .
C44 C 0.2306(4) 0.4043(4) 0.3872(3) 0.0306(11) Uani 1 1 d . .
H54A H 0.1536 0.4186 0.3899 0.037 Uiso 1 1 calc R U
C45 C 0.2795(4) 0.4826(3) 0.3876(3) 0.0283(11) Uani 1 1 d . .
H55A H 0.2359 0.5515 0.3900 0.034 Uiso 1 1 calc R U
C201 C -0.0274(4) 0.8410(4) 0.0904(3) 0.0264(10) Uani 1 1 d . .
C211 C -0.2056(4) 0.7537(3) 0.1166(3) 0.0234(10) Uani 1 1 d . .
C213 C -0.1979(4) 0.5894(4) 0.1307(3) 0.0281(10) Uani 1 1 d . .
H21E H -0.1697 0.5164 0.1347 0.034 Uiso 1 1 calc R U
C214 C -0.3059(4) 0.6366(4) 0.1389(3) 0.0316(11) Uani 1 1 d . .
H21A H -0.3670 0.6036 0.1493 0.038 Uiso 1 1 calc R U
C216 C -0.4086(4) 0.8244(4) 0.1311(4) 0.0327(11) Uani 1 1 d . .
H21B H -0.4246 0.8657 0.1859 0.049 Uiso 1 1 calc R U
H21C H -0.4743 0.7944 0.1410 0.049 Uiso 1 1 calc R U
H21D H -0.3932 0.8691 0.0677 0.049 Uiso 1 1 calc R U
C221 C 0.1583(4) 0.7678(3) -0.0622(3) 0.0238(10) Uani 1 1 d . .
C223 C 0.2532(4) 0.6097(4) -0.0614(3) 0.0297(11) Uani 1 1 d . .
H22B H 0.2754 0.5378 -0.0419 0.036 Uiso 1 1 calc R U
C224 C 0.3107(4) 0.6642(4) -0.1432(3) 0.0323(11) Uani 1 1 d . .
H22A H 0.3801 0.6380 -0.1917 0.039 Uiso 1 1 calc R U
C226 C 0.2799(4) 0.8515(4) -0.2181(4) 0.0350(12) Uani 1 1 d . .
H22C H 0.2208 0.9138 -0.2009 0.053 Uiso 1 1 calc R U
H22D H 0.2864 0.8348 -0.2837 0.053 Uiso 1 1 calc R U
H22E H 0.3525 0.8642 -0.2201 0.053 Uiso 1 1 calc R U
C231 C 0.0138(3) 0.7709(4) 0.2660(3) 0.0236(10) Uani 1 1 d . .
C233 C 0.0229(4) 0.6128(4) 0.3312(3) 0.0323(11) Uani 1 1 d . .
H23A H 0.0273 0.5398 0.3395 0.039 Uiso 1 1 calc R U
C234 C 0.0167(4) 0.6694(4) 0.4024(3) 0.0306(11) Uani 1 1 d . .
H23E H 0.0166 0.6441 0.4686 0.037 Uiso 1 1 calc R U
C236 C 0.0020(4) 0.8592(4) 0.4084(4) 0.0345(12) Uani 1 1 d . .
H23B H -0.0566 0.9164 0.3935 0.052 Uiso 1 1 calc R U
H23C H 0.0750 0.8811 0.3836 0.052 Uiso 1 1 calc R U
H23D H -0.0182 0.8403 0.4806 0.052 Uiso 1 1 calc R U
C240 C 0.1426(4) 0.4229(3) 0.1305(3) 0.0251(10) Uani 1 1 d . .
C241 C 0.1488(4) 0.3207(3) 0.1143(3) 0.0277(10) Uani 1 1 d . .
H25D H 0.0859 0.3041 0.1048 0.033 Uiso 1 1 calc R U
C242 C 0.2440(4) 0.2439(4) 0.1118(3) 0.0276(10) Uani 1 1 d . .
H25B H 0.2462 0.1752 0.1014 0.033 Uiso 1 1 calc R U
C243 C 0.3349(4) 0.2678(4) 0.1244(3) 0.0277(10) Uani 1 1 d . .
C244 C 0.3327(4) 0.3670(4) 0.1416(3) 0.0283(10) Uani 1 1 d . .
H25A H 0.3966 0.3821 0.1507 0.034 Uiso 1 1 calc R U
C245 C 0.2379(4) 0.4432(4) 0.1453(3) 0.0315(11) Uani 1 1 d . .
H25C H 0.2363 0.5109 0.1581 0.038 Uiso 1 1 calc R U

loop_
_atom_site_aniso_label
_atom_site_aniso_U_11
_atom_site_aniso_U_22
_atom_site_aniso_U_33
_atom_site_aniso_U_23
_atom_site_aniso_U_13
_atom_site_aniso_U_12
Zn1 0.0206(3) 0.0257(3) 0.0235(3) -0.0020(2) -0.0061(2) -0.0034(2)
Zn2 0.0220(3) 0.0238(3) 0.0238(3) -0.0028(2) -0.0059(2) -0.0035(2)
S1 0.0285(6) 0.0225(6) 0.0258(6) -0.0015(5) -0.0085(5) -0.0024(5)
S2 0.0237(6) 0.0273(6) 0.0377(7) -0.0061(5) -0.0091(5) -0.0057(5)
S3 0.0253(6) 0.0250(6) 0.0251(6) -0.0056(5) -0.0024(5) -0.0045(5)
S21 0.0239(6) 0.0244(6) 0.0362(6) -0.0033(5) -0.0114(5) -0.0013(5)
S22 0.0309(6) 0.0256(6) 0.0241(6) 0.0011(5) -0.0035(5) -0.0032(5)
S23 0.0288(6) 0.0250(6) 0.0277(6) -0.0021(5) -0.0099(5) -0.0072(5)
O1 0.0275(18) 0.0282(18) 0.041(2) -0.0036(15) -0.0113(16) -0.0031(15)
O2 0.081(3) 0.026(2) 0.070(3) -0.0102(19) -0.035(3) -0.008(2)
O3 0.043(2) 0.050(2) 0.045(2) -0.0059(18) -0.0126(19) -0.0160(19)
O21 0.0265(18) 0.0243(17) 0.0368(19) -0.0034(14) -0.0085(15) -0.0031(14)
O22 0.037(2) 0.0262(19) 0.045(2) -0.0078(16) -0.0095(17) 0.0029(16)
O23 0.031(2) 0.049(2) 0.058(2) -0.0106(19) -0.0220(19) -0.0046(18)
N1 0.056(3) 0.035(3) 0.027(2) -0.0024(19) -0.014(2) -0.015(2)
N2 0.032(2) 0.039(3) 0.027(2) -0.0037(19) -0.0049(18) -0.003(2)
N11 0.022(2) 0.027(2) 0.0252(19) -0.0035(16) -0.0077(16) -0.0048(16)
N12 0.024(2) 0.030(2) 0.028(2) -0.0005(17) -0.0117(17) -0.0080(17)
N21 0.023(2) 0.023(2) 0.0217(18) -0.0023(15) -0.0061(15) -0.0002(16)
N22 0.020(2) 0.038(2) 0.025(2) -0.0024(17) -0.0063(16) -0.0080(18)
N31 0.022(2) 0.025(2) 0.029(2) 0.0015(17) -0.0043(16) -0.0044(17)
N32 0.021(2) 0.033(2) 0.029(2) -0.0084(17) 0.0040(16) -0.0078(17)
N211 0.022(2) 0.0209(19) 0.028(2) -0.0033(15) -0.0072(16) -0.0040(16)
N212 0.0184(19) 0.036(2) 0.0210(19) -0.0035(16) -0.0035(15) -0.0034(17)
N221 0.025(2) 0.024(2) 0.0239(19) -0.0066(16) -0.0054(16) -0.0031(16)
N222 0.027(2) 0.029(2) 0.0232(19) 0.0003(16) -0.0025(16) -0.0095(18)
N231 0.025(2) 0.021(2) 0.027(2) 0.0013(15) -0.0099(16) -0.0023(16)
N232 0.022(2) 0.032(2) 0.0227(19) -0.0068(16) -0.0053(16) -0.0011(17)
C1 0.018(2) 0.028(2) 0.024(2) -0.0042(18) -0.0060(18) -0.0068(19)
C11 0.018(2) 0.024(2) 0.025(2) -0.0007(18) -0.0063(18) -0.0060(18)
C13 0.041(3) 0.030(3) 0.031(3) -0.007(2) -0.018(2) -0.008(2)
C14 0.037(3) 0.035(3) 0.033(3) -0.005(2) -0.017(2) -0.010(2)
C16 0.038(3) 0.036(3) 0.027(2) 0.002(2) -0.013(2) -0.008(2)
C21 0.021(2) 0.034(3) 0.022(2) 0.0012(19) -0.0083(18) -0.005(2)
C23 0.024(2) 0.030(3) 0.027(2) -0.003(2) -0.0083(19) 0.005(2)
C24 0.019(2) 0.039(3) 0.028(2) -0.006(2) -0.0070(19) 0.004(2)
C26 0.020(3) 0.054(3) 0.043(3) -0.009(3) -0.008(2) -0.011(2)
C31 0.020(2) 0.028(2) 0.023(2) -0.0021(19) -0.0051(18) -0.0064(19)
C33 0.037(3) 0.026(3) 0.033(3) 0.004(2) -0.011(2) -0.005(2)
C34 0.032(3) 0.032(3) 0.024(2) 0.003(2) 0.001(2) -0.011(2)
C36 0.035(3) 0.042(3) 0.045(3) -0.017(3) 0.004(2) -0.010(3)
C40 0.022(2) 0.031(3) 0.022(2) 0.0018(19) -0.0064(18) 0.000(2)
C41 0.027(3) 0.025(2) 0.026(2) -0.0047(19) -0.006(2) 0.004(2)
C42 0.033(3) 0.019(2) 0.026(2) -0.0037(18) -0.004(2) 0.002(2)
C43 0.034(3) 0.026(2) 0.020(2) 0.0008(19) -0.0077(19) -0.005(2)
C44 0.027(3) 0.032(3) 0.029(2) 0.002(2) -0.010(2) -0.002(2)
C45 0.030(3) 0.020(2) 0.035(3) -0.0029(19) -0.012(2) -0.001(2)
C201 0.022(2) 0.028(2) 0.026(2) -0.0003(19) -0.0066(19) -0.0034(19)
C211 0.026(2) 0.028(2) 0.017(2) -0.0063(17) -0.0077(18) -0.0018(19)
C213 0.029(3) 0.023(2) 0.033(3) -0.004(2) -0.010(2) -0.006(2)
C214 0.034(3) 0.037(3) 0.029(2) -0.002(2) -0.010(2) -0.016(2)
C216 0.020(2) 0.044(3) 0.029(3) -0.003(2) -0.004(2) -0.004(2)
C221 0.025(2) 0.027(2) 0.023(2) -0.0057(19) -0.0099(19) -0.0071(19)
C223 0.024(2) 0.032(3) 0.029(2) -0.012(2) -0.001(2) -0.004(2)
C224 0.028(3) 0.039(3) 0.026(2) -0.009(2) -0.002(2) -0.005(2)
C226 0.029(3) 0.038(3) 0.031(3) 0.009(2) -0.007(2) -0.008(2)
C231 0.013(2) 0.029(2) 0.025(2) 0.0031(19) -0.0034(17) -0.0041(18)
C233 0.032(3) 0.032(3) 0.029(3) 0.002(2) -0.012(2) 0.000(2)
C234 0.033(3) 0.030(3) 0.026(2) 0.002(2) -0.014(2) 0.002(2)
C236 0.034(3) 0.040(3) 0.032(3) -0.009(2) -0.007(2) -0.014(2)
C240 0.031(3) 0.024(2) 0.019(2) -0.0037(18) -0.0046(19) -0.007(2)
C241 0.029(3) 0.027(2) 0.023(2) -0.0005(19) -0.0032(19) -0.007(2)
C242 0.030(3) 0.024(2) 0.026(2) -0.0026(19) -0.005(2) -0.007(2)
C243 0.029(3) 0.028(2) 0.022(2) -0.0012(19) -0.0068(19) -0.001(2)
C244 0.028(3) 0.031(3) 0.031(2) -0.002(2) -0.013(2) -0.011(2)
C245 0.043(3) 0.025(3) 0.031(3) -0.004(2) -0.017(2) -0.009(2)

loop_
_atom_type_symbol
_atom_type_description
_atom_type_scat_dispersion_real
_atom_type_scat_dispersion_imag
_atom_type_scat_source
C C 0.0033 0.0016 'International Tables Vol C Tables 4.2.6.8 and 6.1.1.4'
H H 0.0000 0.0000 'International Tables Vol C Tables 4.2.6.8 and 6.1.1.4'
N N 0.0061 0.0033 'International Tables Vol C Tables 4.2.6.8 and 6.1.1.4'
O O 0.0106 0.0060 'International Tables Vol C Tables 4.2.6.8 and 6.1.1.4'
S S 0.1246 0.1234 'International Tables Vol C Tables 4.2.6.8 and 6.1.1.4'
Zn Zn 0.2839 1.4301 'International Tables Vol C Tables 4.2.6.8 and 6.1.1.4'

loop_
_geom_angle_atom_site_label_1
_geom_angle_atom_site_label_2
_geom_angle_atom_site_label_3
_geom_angle
N21 Zn1 N31 122.06(15)
N21 Zn1 N11 115.55(15)
N31 Zn1 N11 117.11(15)
N21 Zn1 O1 90.45(14)
N31 Zn1 O1 103.26(14)
N11 Zn1 O1 99.22(14)
N21 Zn1 C1 81.76(14)
N31 Zn1 C1 82.71(15)
N11 Zn1 C1 82.49(14)
O1 Zn1 C1 171.96(14)
N211 Zn2 N231 108.32(15)
N211 Zn2 O21 93.20(14)
N231 Zn2 O21 99.39(14)
N211 Zn2 N221 126.09(15)
N231 Zn2 N221 119.19(15)
O21 Zn2 N221 102.28(14)
N211 Zn2 C201 81.75(15)
N231 Zn2 C201 81.28(15)
O21 Zn2 C201 174.84(14)
N221 Zn2 C201 81.70(14)
C11 S1 C1 101.0(2)
C21 S2 C1 100.6(2)
C31 S3 C1 101.6(2)
C211 S21 C201 100.8(2)
C221 S22 C201 101.5(2)
C231 S23 C201 100.6(2)
C40 O1 Zn1 130.7(3)
C240 O21 Zn2 131.6(3)
O2 N1 O3 121.8(5)
O2 N1 C43 119.3(5)
O3 N1 C43 118.9(4)
O22 N2 O23 121.9(4)
O22 N2 C243 119.3(4)
O23 N2 C243 118.7(4)
C11 N11 C13 106.4(4)
C11 N11 Zn1 121.0(3)
C13 N11 Zn1 130.9(3)
C11 N12 C14 107.3(4)
C11 N12 C16 126.4(4)
C14 N12 C16 126.2(4)
C21 N21 C23 106.5(4)
C21 N21 Zn1 123.0(3)
C23 N21 Zn1 130.5(3)
C21 N22 C24 107.6(4)
C21 N22 C26 126.0(4)
C24 N22 C26 126.4(4)
C31 N31 C33 106.1(4)
C31 N31 Zn1 121.6(3)
C33 N31 Zn1 132.3(3)
C31 N32 C34 107.5(4)
C31 N32 C36 125.9(4)
C34 N32 C36 126.5(4)
C211 N211 C213 106.3(4)
C211 N211 Zn2 122.4(3)
C213 N211 Zn2 130.7(3)
C211 N212 C214 106.9(4)
C211 N212 C216 125.9(4)
C214 N212 C216 127.2(4)
C221 N221 C223 106.3(4)
C221 N221 Zn2 121.6(3)
C223 N221 Zn2 132.0(3)
C221 N222 C224 106.6(4)
C221 N222 C226 126.5(4)
C224 N222 C226 126.9(4)
C231 N231 C233 105.6(4)
C231 N231 Zn2 122.7(3)
C233 N231 Zn2 131.7(3)
C231 N232 C234 106.9(4)
C231 N232 C236 126.7(4)
C234 N232 C236 126.4(4)
S2 C1 S3 110.3(2)
S2 C1 S1 111.3(2)
S3 C1 S1 111.1(2)
S2 C1 Zn1 108.4(2)
S3 C1 Zn1 107.5(2)
S1 C1 Zn1 108.0(2)
N11 C11 N12 110.7(4)
N11 C11 S1 126.9(3)
N12 C11 S1 122.3(3)
C14 C13 N11 109.1(4)
C13 C14 N12 106.5(4)
N21 C21 N22 110.7(4)
N21 C21 S2 126.0(4)
N22 C21 S2 123.2(4)
C24 C23 N21 108.1(4)
C23 C24 N22 107.1(4)
N31 C31 N32 111.1(4)
N31 C31 S3 126.5(3)
N32 C31 S3 122.4(3)
C34 C33 N31 108.8(4)
C33 C34 N32 106.6(4)
O1 C40 C45 122.4(4)
O1 C40 C41 121.3(4)
C45 C40 C41 116.3(4)
C42 C41 C40 121.9(4)
C41 C42 C43 119.3(4)
C44 C43 C42 120.4(5)
C44 C43 N1 119.0(5)
C42 C43 N1 120.5(4)
C45 C44 C43 120.3(5)
C44 C45 C40 121.8(4)
S21 C201 S23 113.0(3)
S21 C201 S22 110.5(2)
S23 C201 S22 111.8(3)
S21 C201 Zn2 107.8(2)
S23 C201 Zn2 106.9(2)
S22 C201 Zn2 106.7(2)
N211 C211 N212 110.8(4)
N211 C211 S21 126.8(4)
N212 C211 S21 122.3(3)
C214 C213 N211 109.2(4)
C213 C214 N212 106.7(4)
N221 C221 N222 111.0(4)
N221 C221 S22 126.4(3)
N222 C221 S22 122.6(3)
C224 C223 N221 108.8(4)
C223 C224 N222 107.3(4)
N231 C231 N232 111.7(4)
N231 C231 S23 125.7(3)
N232 C231 S23 122.6(4)
C234 C233 N231 109.5(4)
C233 C234 N232 106.4(4)
O21 C240 C241 119.8(4)
O21 C240 C245 123.2(4)
C241 C240 C245 116.9(4)
C242 C241 C240 121.7(5)
C243 C242 C241 119.3(4)
C242 C243 C244 121.4(4)
C242 C243 N2 119.6(4)
C244 C243 N2 119.1(4)
C245 C244 C243 119.6(5)
C244 C245 C240 121.2(4)

loop_
_geom_bond_atom_site_label_1
_geom_bond_atom_site_label_2
_geom_bond_distance
Zn1 N21 1.994(4)
Zn1 N31 2.019(4)
Zn1 N11 2.023(4)
Zn1 O1 2.027(3)
Zn1 C1 2.446(5)
Zn2 N211 1.997(4)
Zn2 N231 2.010(4)
Zn2 O21 2.015(3)
Zn2 N221 2.025(4)
Zn2 C201 2.475(5)
S1 C11 1.743(5)
S1 C1 1.779(4)
S2 C21 1.742(5)
S2 C1 1.773(4)
S3 C31 1.749(5)
S3 C1 1.775(4)
S21 C211 1.748(5)
S21 C201 1.769(5)
S22 C221 1.744(5)
S22 C201 1.778(5)
S23 C231 1.761(4)
S23 C201 1.769(5)
O1 C40 1.291(6)
O2 N1 1.226(5)
O3 N1 1.240(6)
O21 C240 1.291(5)
O22 N2 1.231(5)
O23 N2 1.237(5)
N1 C43 1.422(6)
N2 C243 1.438(6)
N11 C11 1.324(5)
N11 C13 1.389(6)
N12 C11 1.350(5)
N12 C14 1.389(6)
N12 C16 1.459(5)
N21 C21 1.324(6)
N21 C23 1.384(5)
N22 C21 1.335(6)
N22 C24 1.370(6)
N22 C26 1.449(6)
N31 C31 1.313(6)
N31 C33 1.390(6)
N32 C31 1.340(5)
N32 C34 1.373(6)
N32 C36 1.461(6)
N211 C211 1.316(5)
N211 C213 1.367(6)
N212 C211 1.344(6)
N212 C214 1.371(6)
N212 C216 1.452(6)
N221 C221 1.322(5)
N221 C223 1.375(6)
N222 C221 1.343(6)
N222 C224 1.374(6)
N222 C226 1.451(5)
N231 C231 1.313(6)
N231 C233 1.374(5)
N232 C231 1.342(6)
N232 C234 1.368(6)
N232 C236 1.446(6)
C13 C14 1.353(6)
C23 C24 1.355(7)
C33 C34 1.347(7)
C40 C45 1.413(6)
C40 C41 1.418(6)
C41 C42 1.364(6)
C42 C43 1.388(7)
C43 C44 1.383(6)
C44 C45 1.352(7)
C213 C214 1.347(6)
C223 C224 1.345(6)
C233 C234 1.353(7)
C240 C241 1.407(6)
C240 C245 1.413(7)
C241 C242 1.379(6)
C242 C243 1.365(7)
C243 C244 1.384(6)
C244 C245 1.370(6)
